data_1521975
loop_
_publ_author_name
'Stahl, K.'
'Hanson, J.C.'

_publ_section_title
;
 Multiple cation sites in dehydrated brewsterite. An in-situ X-ray
 synchrotron powder diffraction study
;
_journal_name_full 'Microporous and Mesoporous Materials'
_journal_page_first 147
_journal_page_last 158
_journal_volume 32
_journal_year 1999
_chemical_formula_sum 'Al2 Ba0.33 H9.116 O20.558 Si6 Sr0.67'
_chemical_name_systematic '(Sr0.67 Ba0.33) (Al2 Si6 O16) (H2 O)4.558'
_space_group_IT_number 11
_symmetry_space_group_name_Hall '-P 2yb'
_symmetry_space_group_name_H-M 'P 1 21/m 1'
_cell_angle_alpha 90
_cell_angle_beta 94.373
_cell_angle_gamma 90
_cell_formula_units_Z 2
_cell_length_a 6.801
_cell_length_b 17.52089
_cell_length_c 7.7387
_cell_volume 919.456
_citation_journal_id_ASTM MIMMFJ
_cod_data_source_file Stahl_MIMMFJ_1999_476.cif
_cod_data_source_block H9.116Al2Ba0.33O20.558Si6Sr0.67
_cod_original_cell_volume 919.4556
_cod_original_formula_sum 'H9.116 Al2 Ba0.33 O20.558 Si6 Sr0.67'
_cod_database_code 1521975

loop_
_symmetry_equiv_pos_as_xyz
x,y,z
-x,y+1/2,-z
-x,-y,-z
x,-y-1/2,z

loop_
_atom_site_label
_atom_site_type_symbol
_atom_site_fract_x
_atom_site_fract_y
_atom_site_fract_z
_atom_site_occupancy
_atom_site_U_iso_or_equiv
O6 O-2 0.225 0.0002 0.2379 1 0.0
O5 O-2 0.0877 0.0919 0.7611 1 0.0
O10 O-2 0.0615 0.25 0.4737 0.838 0.0
O12 O-2 0.602 0.25 0.0029 0.984 0.0
O11 O-2 0.9231 0.1474 0.1666 0.9 0.0
Ba2 Ba+2 0.5482 0.25 0.0615 0.009 0.0
Al2 Al+3 0.3214 0.0805 0.8227 0.25 0.0
O1 O-2 0.3517 0.1075 0.0348 1 0.0
Si2 Si+4 0.3214 0.0805 0.8227 0.75 0.0
Al1 Al+3 0.9034 0.05 0.6433 0.25 0.0
Si1 Si+4 0.9034 0.05 0.6433 0.75 0.0
Si3 Si+4 0.4054 0.0554 0.214 0.75 0.0
Si4 Si+4 0.5483 0.1582 0.5359 0.75 0.0
O13 O-2 0.0532 0.25 0.8842 0.936 0.0
Al3 Al+3 0.4054 0.0554 0.214 0.25 0.0
Al4 Al+3 0.5483 0.1582 0.5359 0.25 0.0
O2 O-2 0.4266 0.1282 0.3517 1 0.0
Sr1 Sr+2 0.258 0.25 0.1743 0.659 0.0
O9 O-2 0.5814 0.25 0.5001 1 0.0
Ba1 Ba+2 0.258 0.25 0.1743 0.325 0.0
O3 O-2 0.7851 0.1213 0.5537 1 0.0
O4 O-2 0.4483 0.1416 0.7117 1 0.0
O7 O-2 0.3868 0.9903 0.7989 1 0.0
O8 O-2 0 0 0.5 1 0.0
Sr2 Sr+2 0.5482 0.25 0.0615 0.019 0.0
